data_1542714
loop_
_publ_author_name
'Coffinier, Romain'
'Assal, Mourad El'
'Peixoto, Philippe A.'
'Bosset, Cyril'
'Miqueu, Karinne'
'Sotiropoulos, Jean-Marc'
'Pouys\'egu, Laurent'
'Quideau, St\'ephane'

_publ_section_title
;
 Total Synthesis of (-)-Bacchopetiolone via an Asymmetric Hydroxylative
 Phenol Dearomatization/[4+2]-Dimerization Cascade Promoted by a Novel
 Salen-Type Chiral Iodane.
;
_journal_issue 5
_journal_name_full 'Organic letters'
_journal_page_first 1120
_journal_paper_doi 10.1021/acs.orglett.6b00224
_journal_volume 18
_journal_year 2016
_chemical_absolute_configuration ad
_chemical_formula_sum 'C30 H44 O4'
_chemical_formula_weight 468.65
_chemical_name_systematic
;
 ?
;
_space_group_crystal_system orthorhombic
_space_group_IT_number 19
_space_group_name_Hall 'P 2ac 2ab'
_space_group_name_H-M_alt 'P 21 21 21'
_symmetry_space_group_name_Hall 'P 2ac 2ab'
_symmetry_space_group_name_H-M 'P 21 21 21'
_atom_sites_solution_hydrogens geom
_audit_creation_method SHELXL-2013
_cell_angle_alpha 90
_cell_angle_beta 90
_cell_angle_gamma 90
_cell_formula_units_Z 4
_cell_length_a 8.0564(2)
_cell_length_b 12.2225(4)
_cell_length_c 28.0933(6)
_cell_measurement_reflns_used 13676
_cell_measurement_temperature 150(2)
_cell_measurement_theta_max 72.738
_cell_measurement_theta_min 3.146
_cell_volume 2766.33(13)
_computing_cell_refinement 'CrystalClear suite 1.36'
_computing_data_collection 'CrystalClear suite 1.36'
_computing_data_reduction 'CrystalClear suite 1.36'
_computing_molecular_graphics 'WinGX (Farrugia, 2012)'
_computing_structure_refinement 'SHELXL-2013 (Sheldrick, 2013)'
_computing_structure_solution 'SHELXD (Sheldrick, 2013)'
_diffrn_ambient_temperature 150(2)
_diffrn_measured_fraction_theta_full 0.986
_diffrn_measured_fraction_theta_max 0.965
_diffrn_measurement_device_type 'AFC11 partial chi goniometer'
_diffrn_measurement_method 'omega scan'
_diffrn_radiation_type CuK\a
_diffrn_radiation_wavelength 1.54178
_diffrn_reflns_av_R_equivalents 0.0659
_diffrn_reflns_av_unetI/netI 0.0665
_diffrn_reflns_laue_measured_fraction_full 0.986
_diffrn_reflns_laue_measured_fraction_max 0.965
_diffrn_reflns_limit_h_max 8
_diffrn_reflns_limit_h_min -9
_diffrn_reflns_limit_k_max 14
_diffrn_reflns_limit_k_min -10
_diffrn_reflns_limit_l_max 31
_diffrn_reflns_limit_l_min -34
_diffrn_reflns_number 13676
_diffrn_reflns_point_group_measured_fraction_full 0.938
_diffrn_reflns_point_group_measured_fraction_max 0.899
_diffrn_reflns_theta_full 67.679
_diffrn_reflns_theta_max 72.738
_diffrn_reflns_theta_min 3.146
_diffrn_source 'rotating anode'
_exptl_absorpt_coefficient_mu 0.570
_exptl_absorpt_correction_type none
_exptl_crystal_colour colorless
_exptl_crystal_density_diffrn 1.125
_exptl_crystal_description prism
_exptl_crystal_F_000 1024
_exptl_crystal_size_max 0.200
_exptl_crystal_size_mid 0.200
_exptl_crystal_size_min 0.200
_refine_diff_density_max 0.252
_refine_diff_density_min -0.294
_refine_diff_density_rms 0.059
_refine_ls_abs_structure_details
;
 Flack x determined using 1272 quotients [(I+)-(I-)]/[(I+)+(I-)]
 (Parsons and Flack (2004), Acta Cryst. A60, s61).
;
_refine_ls_abs_structure_Flack 0.16(19)
_refine_ls_extinction_coef 0.0020(8)
_refine_ls_extinction_expression Fc^*^=kFc[1+0.001xFc^2^\l^3^/sin(2\q)]^-1/4^
_refine_ls_extinction_method SHELXL
_refine_ls_goodness_of_fit_ref 1.169
_refine_ls_hydrogen_treatment constr
_refine_ls_matrix_type full
_refine_ls_number_parameters 310
_refine_ls_number_reflns 4933
_refine_ls_number_restraints 0
_refine_ls_restrained_S_all 1.169
_refine_ls_R_factor_all 0.0887
_refine_ls_R_factor_gt 0.0777
_refine_ls_shift/su_max 0.001
_refine_ls_shift/su_mean 0.000
_refine_ls_structure_factor_coef Fsqd
_refine_ls_weighting_details 'w=1/[\s^2^(Fo^2^)+(0.1444P)^2^+0.2793P] where P=(Fo^2^+2Fc^2^)/3'
_refine_ls_weighting_scheme calc
_refine_ls_wR_factor_gt 0.2234
_refine_ls_wR_factor_ref 0.2717
_reflns_Friedel_coverage 0.635
_reflns_friedel_fraction_full 0.874
_reflns_friedel_fraction_max 0.812
_reflns_number_gt 4234
_reflns_number_total 4933
_reflns_threshold_expression 'I > 2\s(I)'
_cod_data_source_file ol6b00224_si_002.cif
_cod_data_source_block shelxd
_cod_database_code 1542714
_shelx_space_group_comment
;
The symmetry employed for this shelxl refinement is uniquely defined
by the following loop, which should always be used as a source of
symmetry information in preference to the above space-group names.
They are only intended as comments.
;
_shelx_estimated_absorpt_t_min 0.895
_shelx_estimated_absorpt_t_max 0.895
_shelxl_version_number 2013-4

loop_
_space_group_symop_operation_xyz
'x, y, z'
'-x+1/2, -y, z+1/2'
'-x, y+1/2, -z+1/2'
'x+1/2, -y+1/2, -z'

loop_
_atom_site_label
_atom_site_type_symbol
_atom_site_fract_x
_atom_site_fract_y
_atom_site_fract_z
_atom_site_U_iso_or_equiv
_atom_site_adp_type
_atom_site_occupancy
_atom_site_site_symmetry_order
_atom_site_calc_flag
_atom_site_refinement_flags_posn
_atom_site_refinement_flags_adp
O3 O 0.4869(4) 0.4459(3) 0.83270(12) 0.0642(9) Uani 1 1 d . .
H3 H 0.4414 0.5007 0.8434 0.096 Uiso 1 1 calc R U
C002 C 0.5693(5) 0.4901(3) 0.73621(14) 0.0472(9) Uani 1 1 d . .
H002 H 0.4573 0.4745 0.7480 0.057 Uiso 1 1 calc R U
O4 O 0.5822(5) 0.6425(3) 0.85579(13) 0.0744(11) Uani 1 1 d . .
O2 O 0.5851(5) 0.3167(3) 0.69694(13) 0.0689(10) Uani 1 1 d . .
H2 H 0.5691 0.2848 0.6717 0.103 Uiso 1 1 calc R U
C005 C 0.5925(6) 0.6109(4) 0.72946(16) 0.0520(10) Uani 1 1 d . .
H005 H 0.5089 0.6610 0.7363 0.062 Uiso 1 1 calc R U
C006 C 0.5995(5) 0.4311(3) 0.68839(16) 0.0500(10) Uani 1 1 d . .
C007 C 0.7824(5) 0.4564(4) 0.67683(17) 0.0556(11) Uani 1 1 d . .
C008 C 0.7026(5) 0.4467(4) 0.77193(16) 0.0508(10) Uani 1 1 d . .
H008 H 0.7087 0.3672 0.7677 0.061 Uiso 1 1 calc R U
C009 C 0.8770(5) 0.4941(4) 0.75896(16) 0.0529(10) Uani 1 1 d . .
H009 H 0.9563 0.4335 0.7570 0.063 Uiso 1 1 calc R U
C010 C 0.8553(7) 0.6276(4) 0.82559(19) 0.0626(12) Uani 1 1 d . .
H010 H 0.8981 0.6866 0.8425 0.075 Uiso 1 1 calc R U
C011 C 0.6575(5) 0.4681(4) 0.82492(17) 0.0532(10) Uani 1 1 d . .
C012 C 0.6910(6) 0.5879(4) 0.83640(17) 0.0583(11) Uani 1 1 d . .
C013 C 0.7636(6) 0.3934(4) 0.85852(18) 0.0556(11) Uani 1 1 d . .
H013 H 0.8800 0.4002 0.8488 0.067 Uiso 1 1 calc R U
C014 C 0.7390(6) 0.6415(4) 0.71325(17) 0.0550(10) Uani 1 1 d . .
C015 C 0.5108(7) 0.4125(5) 0.60099(17) 0.0641(12) Uani 1 1 d . .
H01A H 0.6289 0.4123 0.5943 0.077 Uiso 1 1 calc R U
H01B H 0.4754 0.3370 0.6040 0.077 Uiso 1 1 calc R U
C016 C 0.4816(6) 0.4707(4) 0.64848(16) 0.0553(11) Uani 1 1 d . .
H016 H 0.5031 0.5488 0.6435 0.066 Uiso 1 1 calc R U
C017 C 0.8583(6) 0.5474(4) 0.70726(16) 0.0549(10) Uani 1 1 d . .
H017 H 0.9654 0.5718 0.6946 0.066 Uiso 1 1 calc R U
C018 C 0.9475(6) 0.5806(4) 0.79128(18) 0.0593(11) Uani 1 1 d . .
C019 C 0.7971(7) 0.7556(4) 0.7051(2) 0.0695(14) Uani 1 1 d . .
H01C H 0.9075 0.7543 0.6923 0.104 Uiso 1 1 calc R U
H01D H 0.7972 0.7947 0.7348 0.104 Uiso 1 1 calc R U
H01E H 0.7240 0.7915 0.6831 0.104 Uiso 1 1 calc R U
C020 C 0.7504(7) 0.4310(5) 0.91087(18) 0.0687(13) Uani 1 1 d . .
H02A H 0.7935 0.5049 0.9133 0.082 Uiso 1 1 calc R U
H02B H 0.6341 0.4332 0.9198 0.082 Uiso 1 1 calc R U
O1 O 0.8647(5) 0.4045(4) 0.64917(16) 0.0921(14) Uani 1 1 d . .
C022 C 0.7135(8) 0.2734(4) 0.8531(2) 0.0726(15) Uani 1 1 d . .
H02C H 0.7792 0.2292 0.8742 0.109 Uiso 1 1 calc R U
H02D H 0.7316 0.2505 0.8209 0.109 Uiso 1 1 calc R U
H02E H 0.5982 0.2652 0.8610 0.109 Uiso 1 1 calc R U
C023 C 1.1243(7) 0.6126(6) 0.7835(2) 0.0784(16) Uani 1 1 d . .
H02F H 1.1705 0.5694 0.7582 0.118 Uiso 1 1 calc R U
H02G H 1.1864 0.6004 0.8122 0.118 Uiso 1 1 calc R U
H02H H 1.1298 0.6887 0.7751 0.118 Uiso 1 1 calc R U
C024 C 0.8430(7) 0.3584(6) 0.9462(2) 0.0734(14) Uani 1 1 d . .
H02I H 0.8305 0.3892 0.9778 0.088 Uiso 1 1 calc R U
H02J H 0.7913 0.2867 0.9464 0.088 Uiso 1 1 calc R U
C025 C 1.0232(7) 0.3448(5) 0.9362(2) 0.0739(15) Uani 1 1 d . .
H025 H 1.0825 0.4086 0.9302 0.089 Uiso 1 1 calc R U
C026 C 0.4537(11) 0.4047(6) 0.5133(2) 0.092(2) Uani 1 1 d . .
H026 H 0.5638 0.3868 0.5070 0.110 Uiso 1 1 calc R U
C027 C 0.2996(6) 0.4589(6) 0.6642(2) 0.0771(16) Uani 1 1 d . .
H02K H 0.2832 0.4972 0.6936 0.116 Uiso 1 1 calc R U
H02L H 0.2739 0.3829 0.6685 0.116 Uiso 1 1 calc R U
H02M H 0.2282 0.4892 0.6402 0.116 Uiso 1 1 calc R U
C028 C 1.1101(7) 0.2513(6) 0.9347(2) 0.0756(15) Uani 1 1 d . .
C029 C 0.4201(10) 0.4640(5) 0.5588(2) 0.091(2) Uani 1 1 d . .
H02N H 0.3016 0.4635 0.5649 0.109 Uiso 1 1 calc R U
H02O H 0.4549 0.5396 0.5555 0.109 Uiso 1 1 calc R U
C030 C 0.3419(12) 0.3749(7) 0.4809(2) 0.100(2) Uani 1 1 d . .
C031 C 1.0365(11) 0.1401(6) 0.9439(3) 0.109(3) Uani 1 1 d . .
H03A H 1.1215 0.0855 0.9411 0.163 Uiso 1 1 calc R U
H03B H 0.9505 0.1259 0.9211 0.163 Uiso 1 1 calc R U
H03C H 0.9906 0.1381 0.9755 0.163 Uiso 1 1 calc R U
C032 C 1.2923(9) 0.2539(9) 0.9248(3) 0.107(3) Uani 1 1 d . .
H03D H 1.3350 0.1806 0.9247 0.160 Uiso 1 1 calc R U
H03E H 1.3475 0.2957 0.9490 0.160 Uiso 1 1 calc R U
H03F H 1.3114 0.2871 0.8943 0.160 Uiso 1 1 calc R U
C100 C 0.3893(16) 0.3197(10) 0.4361(3) 0.143(4) Uani 1 1 d . .
H10A H 0.2916 0.3052 0.4176 0.215 Uiso 1 1 calc R U
H10B H 0.4442 0.2519 0.4433 0.215 Uiso 1 1 calc R U
H10C H 0.4630 0.3659 0.4183 0.215 Uiso 1 1 calc R U
C101 C 0.1599(16) 0.3985(11) 0.4841(4) 0.152(4) Uani 1 1 d . .
H10D H 0.1044 0.3679 0.4570 0.228 Uiso 1 1 calc R U
H10E H 0.1426 0.4762 0.4848 0.228 Uiso 1 1 calc R U
H10F H 0.1159 0.3665 0.5127 0.228 Uiso 1 1 calc R U

loop_
_atom_site_aniso_label
_atom_site_aniso_U_11
_atom_site_aniso_U_22
_atom_site_aniso_U_33
_atom_site_aniso_U_23
_atom_site_aniso_U_13
_atom_site_aniso_U_12
O3 0.0490(17) 0.076(2) 0.068(2) 0.0026(18) -0.0006(14) -0.0016(16)
C002 0.047(2) 0.045(2) 0.050(2) -0.0042(17) -0.0066(16) 0.0005(17)
O4 0.088(3) 0.058(2) 0.077(2) -0.0038(17) 0.0106(18) 0.027(2)
O2 0.092(3) 0.0387(16) 0.076(2) -0.0016(16) -0.019(2) -0.0066(17)
C005 0.056(2) 0.040(2) 0.060(2) -0.0055(19) -0.0026(18) 0.0054(18)
C006 0.053(2) 0.036(2) 0.062(2) -0.0021(18) -0.0074(18) -0.0024(17)
C007 0.048(2) 0.055(3) 0.064(2) -0.013(2) -0.0034(18) 0.003(2)
C008 0.044(2) 0.040(2) 0.068(2) -0.0012(19) -0.0001(17) -0.0018(17)
C009 0.046(2) 0.048(2) 0.065(2) -0.001(2) -0.0026(18) 0.0035(18)
C010 0.068(3) 0.041(2) 0.078(3) -0.010(2) -0.006(2) -0.003(2)
C011 0.048(2) 0.048(2) 0.064(2) 0.003(2) 0.0004(18) 0.0012(18)
C012 0.069(3) 0.042(2) 0.064(3) 0.001(2) -0.007(2) 0.012(2)
C013 0.051(2) 0.044(2) 0.072(3) 0.001(2) -0.0023(19) 0.0003(18)
C014 0.061(3) 0.041(2) 0.063(2) -0.004(2) -0.011(2) -0.0034(19)
C015 0.075(3) 0.057(3) 0.061(3) -0.002(2) -0.006(2) 0.001(2)
C016 0.053(2) 0.042(2) 0.070(3) -0.001(2) -0.0091(19) -0.0026(18)
C017 0.049(2) 0.053(3) 0.063(2) 0.002(2) -0.0013(19) -0.0052(19)
C018 0.055(2) 0.050(2) 0.073(3) 0.005(2) -0.014(2) -0.007(2)
C019 0.088(4) 0.044(3) 0.076(3) 0.009(2) -0.012(3) -0.011(2)
C020 0.076(3) 0.063(3) 0.067(3) -0.002(3) -0.005(2) 0.010(3)
O1 0.063(2) 0.108(4) 0.106(3) -0.046(3) 0.004(2) 0.011(2)
C022 0.090(4) 0.046(3) 0.082(3) 0.007(3) -0.011(3) -0.004(3)
C023 0.054(3) 0.084(4) 0.097(4) -0.006(3) -0.007(3) -0.020(3)
C024 0.078(3) 0.076(4) 0.066(3) 0.007(3) -0.004(2) 0.010(3)
C025 0.073(3) 0.068(4) 0.080(3) 0.007(3) -0.013(3) -0.004(3)
C026 0.132(6) 0.078(4) 0.066(3) 0.004(3) -0.010(3) -0.015(4)
C027 0.056(3) 0.094(5) 0.081(3) -0.002(3) -0.013(2) 0.000(3)
C028 0.066(3) 0.083(4) 0.078(3) 0.011(3) -0.010(2) 0.008(3)
C029 0.129(6) 0.064(3) 0.079(4) -0.001(3) -0.027(4) 0.005(4)
C030 0.143(7) 0.094(5) 0.065(3) -0.011(3) -0.006(4) -0.033(5)
C031 0.110(5) 0.075(4) 0.141(7) 0.011(4) -0.033(5) 0.007(4)
C032 0.088(5) 0.140(8) 0.092(4) 0.014(5) -0.004(3) 0.020(5)
C100 0.208(11) 0.143(8) 0.079(5) -0.027(5) 0.005(6) -0.033(8)
C101 0.151(9) 0.156(11) 0.149(8) -0.048(8) -0.046(7) 0.011(8)

loop_
_atom_type_symbol
_atom_type_description
_atom_type_scat_dispersion_real
_atom_type_scat_dispersion_imag
_atom_type_scat_source
C C 0.0181 0.0091 'International Tables Vol C Tables 4.2.6.8 and 6.1.1.4'
H H 0.0000 0.0000 'International Tables Vol C Tables 4.2.6.8 and 6.1.1.4'
O O 0.0492 0.0322 'International Tables Vol C Tables 4.2.6.8 and 6.1.1.4'

loop_
_geom_angle_atom_site_label_1
_geom_angle_atom_site_label_2
_geom_angle_atom_site_label_3
_geom_angle
C005 C002 C006 109.3(4)
C005 C002 C008 109.3(3)
C006 C002 C008 107.0(3)
C014 C005 C002 115.8(4)
O2 C006 C007 108.1(4)
O2 C006 C002 107.4(4)
C007 C006 C002 103.9(3)
O2 C006 C016 112.3(3)
C007 C006 C016 111.8(4)
C002 C006 C016 112.8(4)
O1 C007 C017 121.7(4)
O1 C007 C006 123.9(4)
C017 C007 C006 114.2(4)
C011 C008 C002 113.4(3)
C011 C008 C009 111.8(3)
C002 C008 C009 110.0(3)
C018 C009 C008 117.3(4)
C018 C009 C017 107.3(4)
C008 C009 C017 106.1(3)
C018 C010 C012 120.9(4)
O3 C011 C012 108.9(4)
O3 C011 C008 110.0(4)
C012 C011 C008 108.9(4)
O3 C011 C013 108.9(4)
C012 C011 C013 109.6(4)
C008 C011 C013 110.6(4)
O4 C012 C010 124.4(4)
O4 C012 C011 119.3(5)
C010 C012 C011 116.2(4)
C022 C013 C020 111.2(4)
C022 C013 C011 110.8(4)
C020 C013 C011 111.3(4)
C005 C014 C019 126.9(5)
C005 C014 C017 113.1(4)
C019 C014 C017 119.8(4)
C029 C015 C016 114.3(5)
C015 C016 C027 110.7(4)
C015 C016 C006 113.1(4)
C027 C016 C006 110.3(4)
C014 C017 C007 111.2(4)
C014 C017 C009 105.6(4)
C007 C017 C009 104.4(4)
C010 C018 C023 121.3(5)
C010 C018 C009 121.6(4)
C023 C018 C009 117.1(5)
C024 C020 C013 114.4(5)
C025 C024 C020 114.7(5)
C028 C025 C024 127.6(6)
C030 C026 C029 126.5(8)
C025 C028 C032 120.0(7)
C025 C028 C031 124.0(6)
C032 C028 C031 116.0(7)
C026 C029 C015 112.1(6)
C026 C030 C100 122.2(10)
C026 C030 C101 124.6(8)
C100 C030 C101 113.1(8)

loop_
_geom_bond_atom_site_label_1
_geom_bond_atom_site_label_2
_geom_bond_distance
O3 C011 1.418(5)
C002 C005 1.500(6)
C002 C006 1.544(6)
C002 C008 1.563(6)
O4 C012 1.229(6)
O2 C006 1.424(5)
C005 C014 1.319(7)
C006 C007 1.541(6)
C006 C016 1.547(6)
C007 O1 1.202(6)
C007 C017 1.530(7)
C008 C011 1.555(6)
C008 C009 1.563(6)
C009 C018 1.505(7)
C009 C017 1.599(6)
C010 C018 1.346(7)
C010 C012 1.442(7)
C011 C012 1.523(7)
C011 C013 1.567(6)
C013 C022 1.529(7)
C013 C020 1.545(7)
C014 C019 1.489(6)
C014 C017 1.508(7)
C015 C029 1.529(7)
C015 C016 1.530(7)
C016 C027 1.538(7)
C018 C023 1.493(7)
C020 C024 1.527(7)
C024 C025 1.489(8)
C025 C028 1.340(8)
C026 C030 1.332(10)
C026 C029 1.493(9)
C028 C032 1.494(10)
C028 C031 1.505(10)
C030 C100 1.478(11)
C030 C101 1.497(14)

loop_
_geom_torsion_atom_site_label_1
_geom_torsion_atom_site_label_2
_geom_torsion_atom_site_label_3
_geom_torsion_atom_site_label_4
_geom_torsion
C006 C002 C005 C014 -57.9(5)
C008 C002 C005 C014 58.8(5)
C005 C002 C006 O2 176.9(4)
C008 C002 C006 O2 58.7(4)
C005 C002 C006 C007 62.5(4)
C008 C002 C006 C007 -55.7(4)
C005 C002 C006 C016 -58.8(5)
C008 C002 C006 C016 -176.9(3)
O2 C006 C007 O1 47.0(7)
C002 C006 C007 O1 161.0(5)
C016 C006 C007 O1 -77.1(6)
O2 C006 C007 C017 -127.3(4)
C002 C006 C007 C017 -13.3(5)
C016 C006 C007 C017 108.6(5)
C005 C002 C008 C011 80.2(4)
C006 C002 C008 C011 -161.6(4)
C005 C002 C008 C009 -45.7(5)
C006 C002 C008 C009 72.5(4)
C011 C008 C009 C018 -19.4(5)
C002 C008 C009 C018 107.5(4)
C011 C008 C009 C017 -139.3(4)
C002 C008 C009 C017 -12.4(5)
C002 C008 C011 O3 42.3(5)
C009 C008 C011 O3 167.3(4)
C002 C008 C011 C012 -76.9(4)
C009 C008 C011 C012 48.1(5)
C002 C008 C011 C013 162.7(4)
C009 C008 C011 C013 -72.3(5)
C018 C010 C012 O4 -157.3(5)
C018 C010 C012 C011 26.1(7)
O3 C011 C012 O4 9.6(6)
C008 C011 C012 O4 129.4(5)
C013 C011 C012 O4 -109.5(5)
O3 C011 C012 C010 -173.6(4)
C008 C011 C012 C010 -53.7(5)
C013 C011 C012 C010 67.3(5)
O3 C011 C013 C022 52.4(5)
C012 C011 C013 C022 171.4(4)
C008 C011 C013 C022 -68.6(5)
O3 C011 C013 C020 -71.9(5)
C012 C011 C013 C020 47.2(5)
C008 C011 C013 C020 167.2(4)
C002 C005 C014 C019 -177.5(4)
C002 C005 C014 C017 -3.2(6)
C029 C015 C016 C027 66.6(6)
C029 C015 C016 C006 -169.1(5)
O2 C006 C016 C015 -58.4(5)
C007 C006 C016 C015 63.4(5)
C002 C006 C016 C015 -180.0(4)
O2 C006 C016 C027 66.2(5)
C007 C006 C016 C027 -172.1(5)
C002 C006 C016 C027 -55.4(5)
C005 C014 C017 C007 53.3(6)
C019 C014 C017 C007 -131.9(5)
C005 C014 C017 C009 -59.5(5)
C019 C014 C017 C009 115.3(5)
O1 C007 C017 C014 143.2(5)
C006 C007 C017 C014 -42.3(6)
O1 C007 C017 C009 -103.3(6)
C006 C007 C017 C009 71.2(5)
C018 C009 C017 C014 -61.2(4)
C008 C009 C017 C014 65.0(4)
C018 C009 C017 C007 -178.6(4)
C008 C009 C017 C007 -52.4(4)
C012 C010 C018 C023 -173.0(5)
C012 C010 C018 C009 7.4(8)
C008 C009 C018 C010 -10.0(7)
C017 C009 C018 C010 109.3(5)
C008 C009 C018 C023 170.4(4)
C017 C009 C018 C023 -70.4(5)
C022 C013 C020 C024 52.8(7)
C011 C013 C020 C024 176.8(5)
C013 C020 C024 C025 56.7(7)
C020 C024 C025 C028 -131.4(7)
C024 C025 C028 C032 -178.9(6)
C024 C025 C028 C031 -0.7(10)
C030 C026 C029 C015 134.0(8)
C016 C015 C029 C026 179.6(5)
C029 C026 C030 C100 177.8(8)
C029 C026 C030 C101 1.4(14)
